data_4331387
loop_
_publ_author_name
'Wachhold, M.'
'Kanatzidis, M.G.'

_publ_section_title
;
 Cs3 Ag As4 Se8 and Cs Ag As2 Se4 : selenoarsenates with infinite (1
 infty)(As Se2)(-) chains in different Ag(+) coordination environments
;
_journal_name_full 'Inorganic Chemistry'
_journal_page_first 2337
_journal_page_last 2343
_journal_paper_doi 10.1021/ic000027j
_journal_volume 39
_journal_year 2000
_chemical_formula_sum 'Ag As2 Cs Se4'
_chemical_name_systematic 'Cs (Ag As2 Se4)'
_space_group_IT_number 14
_symmetry_space_group_name_Hall '-P 2yn'
_symmetry_space_group_name_H-M 'P 1 21/n 1'
_cell_angle_alpha 90
_cell_angle_beta 108.956
_cell_angle_gamma 90
_cell_formula_units_Z 4
_cell_length_a 10.9211
_cell_length_b 6.5188
_cell_length_c 13.7553
_cell_volume 926.166
_citation_journal_id_ASTM INOCAJ
_cod_data_source_file silver1-2_38.cif
_cod_data_source_block Ag1As2Cs1Se4
_cod_original_sg_symbol_Hall '-P 2ybc (x-z,y,z)'
_cod_original_formula_sum 'Ag1 As2 Cs1 Se4'
_cod_database_code 4331387

loop_
_symmetry_equiv_pos_as_xyz
x,y,z
-x+1/2,y+1/2,-z+1/2
-x,-y,-z
x-1/2,-y-1/2,z-1/2

loop_
_atom_site_label
_atom_site_type_symbol
_atom_site_fract_x
_atom_site_fract_y
_atom_site_fract_z
_atom_site_occupancy
_atom_site_U_iso_or_equiv
Ag1 Ag+1 0.5086 0.7667 0.5094 1 0.0
Se4 Se-2 0.6853 0.0684 0.0911 0.827 0.0
Se5 Se-2 0.686 0.935 0.0901 0.173 0.0
Cs1 Cs+1 0.6192 0.0014 0.8193 1 0.0
Se6 Se-2 0.413 0.551 0.862 0.173 0.0
As1 As+3 0.2851 0.0952 0.6233 0.827 0.0
As4 As+3 0.369 0.382 0.6988 0.173 0.0
Se2 Se-2 0.4118 0.4446 0.8628 0.827 0.0
As2 As+3 0.3706 0.6141 0.6988 0.827 0.0
Se3 Se-2 0.9514 -0.0178 0.84 1 0.0
Se1 Se-2 0.7171 0.0131 0.5397 1 0.0
As3 As+3 0.2865 0.901 0.6238 0.173 0.0
